data_7212846
loop_
_publ_author_name
'Zhang, Wen'
'Sun, Hao-Ling'
'Sato, Osamu'

_publ_section_title
;
 A one-dimensional homochiral Mo(iv)-Cu(ii) coordination polymer:
 spontaneous resolution and photoresponsive properties
;
_journal_issue 12
_journal_name_full CrystEngComm
_journal_page_first 4045
_journal_paper_doi 10.1039/c0ce00178c
_journal_volume 12
_journal_year 2010
_chemical_formula_sum 'C20 H43 Cu2 Mo N15 O4'
_chemical_formula_weight 780.71
_chemical_name_systematic
;
?
;
_space_group_IT_number 4
_symmetry_cell_setting monoclinic
_symmetry_space_group_name_Hall 'P 2yb'
_symmetry_space_group_name_H-M 'P 1 21 1'
_atom_sites_solution_hydrogens geom
_atom_sites_solution_primary direct
_atom_sites_solution_secondary difmap
_audit_creation_method SHELXL-97
_cell_angle_alpha 90.00
_cell_angle_beta 93.69(3)
_cell_angle_gamma 90.00
_cell_formula_units_Z 2
_cell_length_a 10.206(2)
_cell_length_b 14.185(3)
_cell_length_c 10.777(2)
_cell_measurement_reflns_used 5685
_cell_measurement_temperature 123(2)
_cell_measurement_theta_max 27.5
_cell_measurement_theta_min 3.0
_cell_volume 1557.0(5)
_computing_cell_refinement CrystalClear
_computing_data_collection CrystalClear
_computing_data_reduction CrystalStructure
_computing_structure_refinement 'SHELXL-97 (Sheldrick, 1997)'
_computing_structure_solution 'SHELXS-97 (Sheldrick, 1990)'
_diffrn_ambient_temperature 123(2)
_diffrn_detector_area_resol_mean 7.31
_diffrn_measured_fraction_theta_full 0.991
_diffrn_measured_fraction_theta_max 0.991
_diffrn_measurement_device_type 'Rigaku Saturn'
_diffrn_measurement_method \w
_diffrn_radiation_monochromator graphite
_diffrn_radiation_source 'fine-focus sealed tube'
_diffrn_radiation_type MoK\a
_diffrn_radiation_wavelength 0.71073
_diffrn_reflns_av_R_equivalents 0.0260
_diffrn_reflns_av_sigmaI/netI 0.0446
_diffrn_reflns_limit_h_max 11
_diffrn_reflns_limit_h_min -11
_diffrn_reflns_limit_k_max 16
_diffrn_reflns_limit_k_min -16
_diffrn_reflns_limit_l_max 12
_diffrn_reflns_limit_l_min -12
_diffrn_reflns_number 10513
_diffrn_reflns_theta_full 24.99
_diffrn_reflns_theta_max 24.99
_diffrn_reflns_theta_min 3.03
_exptl_absorpt_coefficient_mu 1.804
_exptl_absorpt_correction_T_max 0.656
_exptl_absorpt_correction_T_min 0.594
_exptl_absorpt_correction_type multi-scan
_exptl_crystal_colour blue
_exptl_crystal_density_diffrn 1.665
_exptl_crystal_density_method 'not measured'
_exptl_crystal_description prism
_exptl_crystal_F_000 800
_exptl_crystal_size_max 0.15
_exptl_crystal_size_mid 0.12
_exptl_crystal_size_min 0.12
_refine_diff_density_max 0.829
_refine_diff_density_min -0.407
_refine_diff_density_rms 0.063
_refine_ls_abs_structure_details 'Flack H D (1983), Acta Cryst. A39, 876-881'
_refine_ls_abs_structure_Flack 0.014(9)
_refine_ls_goodness_of_fit_ref 1.000
_refine_ls_hydrogen_treatment constr
_refine_ls_matrix_type full
_refine_ls_number_parameters 379
_refine_ls_number_reflns 5040
_refine_ls_number_restraints 2
_refine_ls_restrained_S_all 1.008
_refine_ls_R_factor_all 0.0231
_refine_ls_R_factor_gt 0.0218
_refine_ls_shift/su_max 0.001
_refine_ls_shift/su_mean 0.000
_refine_ls_structure_factor_coef Fsqd
_refine_ls_weighting_details 'calc w=1/[\s^2^(Fo^2^)+(0.0199P)^2^+0.0000P] where P=(Fo^2^+2Fc^2^)/3'
_refine_ls_weighting_scheme calc
_refine_ls_wR_factor_gt 0.0484
_refine_ls_wR_factor_ref 0.0486
_reflns_number_gt 4761
_reflns_number_total 5040
_reflns_threshold_expression >2sigma(I)
_cod_data_source_file c0ce00178c.txt
_cod_data_source_block 1
_cod_depositor_comments
;
The following automatic conversions were performed:

'_symmetry_cell_setting' value 'Monoclinic' changed to 'monoclinic'
according to /home/saulius/struct/CIF-dictionaries/cif_core.dic
dictionary named 'cif_core.dic' version 2.4.2 from 2011-04-26.

Automatic conversion script
Id: cif_fix_values 1891 2012-01-12 08:04:46Z andrius 
;
_cod_original_sg_symbol_H-M P2(1)
_cod_database_code 7212846

loop_
_symmetry_equiv_pos_as_xyz
'x, y, z'
'-x, y+1/2, -z'

loop_
_atom_site_label
_atom_site_type_symbol
_atom_site_fract_x
_atom_site_fract_y
_atom_site_fract_z
_atom_site_U_iso_or_equiv
_atom_site_adp_type
_atom_site_occupancy
_atom_site_symmetry_multiplicity
_atom_site_calc_flag
_atom_site_refinement_flags
Mo1 Mo 0.19083(2) 0.554568(17) 0.30064(3) 0.00604(7) Uani 1 1 d .
Cu1 Cu -0.21668(4) 0.34681(3) 0.22702(4) 0.00862(10) Uani 1 1 d .
Cu2 Cu 0.11748(4) 0.32902(3) 0.66963(4) 0.00931(10) Uani 1 1 d .
N1 N -0.2630(2) 0.3347(2) 0.0357(2) 0.0135(6) Uani 1 1 d .
H1A H -0.2800 0.3918 0.0020 0.016 Uiso 1 1 calc R
H1B H -0.1959 0.3085 -0.0021 0.016 Uiso 1 1 calc R
N2 N -0.3536(3) 0.4062(2) 0.3360(3) 0.0172(7) Uani 1 1 d .
H2A H -0.3142 0.4448 0.3932 0.021 Uiso 1 1 calc R
H2B H -0.4128 0.4397 0.2888 0.021 Uiso 1 1 calc R
N3 N -0.0627(3) 0.2625(2) 0.2994(3) 0.0147(7) Uani 1 1 d .
H3A H 0.0107 0.2740 0.2598 0.018 Uiso 1 1 calc R
H3B H -0.0461 0.2743 0.3809 0.018 Uiso 1 1 calc R
N4 N -0.3273(2) 0.2268(2) 0.2391(2) 0.0096(6) Uani 1 1 d .
N5 N -0.0964(3) 0.4550(2) 0.2249(3) 0.0137(6) Uani 1 1 d .
N6 N 0.2776(3) 0.2962(2) 0.5845(3) 0.0168(7) Uani 1 1 d .
H6A H 0.2613 0.3078 0.5029 0.020 Uiso 1 1 calc R
H6B H 0.3417 0.3360 0.6121 0.020 Uiso 1 1 calc R
N7 N 0.2021(3) 0.2815(3) 0.8342(3) 0.0318(9) Uani 1 1 d .
H7 H 0.1403 0.2419 0.8620 0.048 Uiso 1 1 d R
N8 N -0.0355(3) 0.3697(2) 0.7620(3) 0.0151(7) Uani 1 1 d .
H8A H -0.0964 0.3953 0.7080 0.018 Uiso 1 1 calc R
H8B H -0.0715 0.3186 0.7960 0.018 Uiso 1 1 calc R
N9 N 0.1021(3) 0.4447(2) 0.5520(2) 0.0114(6) Uani 1 1 d .
N10 N 0.2394(3) 0.3245(2) 0.2730(3) 0.0150(6) Uani 1 1 d .
N11 N -0.0001(3) 0.7143(2) 0.4184(3) 0.0140(6) Uani 1 1 d .
N12 N 0.4533(3) 0.5320(2) 0.4955(3) 0.0151(7) Uani 1 1 d .
N13 N 0.4252(3) 0.5234(2) 0.1044(3) 0.0165(7) Uani 1 1 d .
N14 N 0.0686(3) 0.6730(2) 0.0546(3) 0.0151(7) Uani 1 1 d .
N15 N 0.3363(3) 0.7631(2) 0.2993(3) 0.0165(7) Uani 1 1 d .
C1 C -0.3809(3) 0.2737(3) 0.0218(3) 0.0160(8) Uani 1 1 d .
H1C H -0.3932 0.2511 -0.0631 0.019 Uiso 1 1 calc R
H1D H -0.4583 0.3092 0.0411 0.019 Uiso 1 1 calc R
C2 C -0.3614(3) 0.1911(2) 0.1103(3) 0.0154(8) Uani 1 1 d .
H2C H -0.4412 0.1539 0.1095 0.018 Uiso 1 1 calc R
H2D H -0.2914 0.1511 0.0840 0.018 Uiso 1 1 calc R
C3 C -0.4181(3) 0.3274(2) 0.3969(3) 0.0143(8) Uani 1 1 d .
H3C H -0.4986 0.3490 0.4308 0.017 Uiso 1 1 calc R
H3D H -0.3607 0.3028 0.4645 0.017 Uiso 1 1 calc R
C4 C -0.4483(3) 0.2515(2) 0.3015(3) 0.0140(8) Uani 1 1 d .
H4A H -0.4818 0.1961 0.3416 0.017 Uiso 1 1 calc R
H4B H -0.5151 0.2736 0.2402 0.017 Uiso 1 1 calc R
C5 C -0.1048(3) 0.1639(2) 0.2800(3) 0.0152(8) Uani 1 1 d .
H5A H -0.0502 0.1223 0.3327 0.018 Uiso 1 1 calc R
H5B H -0.0966 0.1458 0.1941 0.018 Uiso 1 1 calc R
C6 C -0.2461(3) 0.1565(2) 0.3123(3) 0.0122(7) Uani 1 1 d .
H6C H -0.2786 0.0934 0.2939 0.015 Uiso 1 1 calc R
H6D H -0.2522 0.1679 0.4005 0.015 Uiso 1 1 calc R
C7 C 0.3297(4) 0.1994(3) 0.5970(4) 0.0282(10) Uani 1 1 d .
H7A H 0.2810 0.1592 0.5376 0.034 Uiso 1 1 calc R
H7B H 0.4206 0.1996 0.5758 0.034 Uiso 1 1 calc R
C8 C 0.3227(5) 0.1588(3) 0.7219(4) 0.0425(12) Uani 1 1 d D
H8C H 0.2459 0.1184 0.7201 0.051 Uiso 1 1 calc R
H8D H 0.3988 0.1185 0.7371 0.051 Uiso 1 1 calc R
C9 C 0.3167(5) 0.2209(4) 0.8279(4) 0.0501(14) Uani 1 1 d D
H9A H 0.3938 0.2610 0.8307 0.060 Uiso 1 1 calc R
H9B H 0.3230 0.1823 0.9024 0.060 Uiso 1 1 calc R
C10 C 0.2130(4) 0.3535(3) 0.9290(3) 0.0288(10) Uani 1 1 d .
H10A H 0.2714 0.4022 0.9019 0.035 Uiso 1 1 calc R
H10B H 0.2544 0.3257 1.0039 0.035 Uiso 1 1 calc R
C11 C 0.0906(5) 0.3983(4) 0.9613(5) 0.0506(14) Uani 1 1 d .
H11A H 0.1137 0.4485 1.0199 0.061 Uiso 1 1 calc R
H11B H 0.0414 0.3519 1.0054 0.061 Uiso 1 1 calc R
C12 C -0.0005(3) 0.4391(3) 0.8618(3) 0.0197(8) Uani 1 1 d .
H12A H -0.0799 0.4604 0.8980 0.024 Uiso 1 1 calc R
H12B H 0.0407 0.4935 0.8259 0.024 Uiso 1 1 calc R
C13 C 0.0024(3) 0.4926(2) 0.2464(3) 0.0120(7) Uani 1 1 d .
C14 C 0.1298(3) 0.4873(2) 0.4678(3) 0.0086(7) Uani 1 1 d .
C15 C 0.2258(3) 0.4050(2) 0.2790(3) 0.0087(7) Uani 1 1 d .
C16 C 0.0659(3) 0.6562(2) 0.3818(3) 0.0092(7) Uani 1 1 d .
C17 C 0.3631(3) 0.5406(2) 0.4269(3) 0.0104(7) Uani 1 1 d .
C18 C 0.3420(3) 0.5352(2) 0.1689(3) 0.0105(8) Uani 1 1 d .
C19 C 0.1114(3) 0.6277(2) 0.1363(3) 0.0096(7) Uani 1 1 d .
C20 C 0.2901(3) 0.6897(2) 0.3019(3) 0.0102(7) Uani 1 1 d .
O1 O 0.6178(2) 0.51052(18) 0.9204(2) 0.0196(6) Uani 1 1 d .
H1E H 0.5646 0.5175 0.9814 0.029 Uiso 1 1 d R
H1F H 0.5725 0.4860 0.8591 0.029 Uiso 1 1 d R
O2 O 0.2337(3) 0.11843(19) 0.2522(3) 0.0307(7) Uani 1 1 d .
H2E H 0.2505 0.1831 0.2537 0.046 Uiso 1 1 d R
H2F H 0.2855 0.0827 0.1965 0.046 Uiso 1 1 d R
O3 O 0.5006(2) 0.92207(17) 0.2874(2) 0.0198(6) Uani 1 1 d .
H3E H 0.5059 0.9619 0.3519 0.030 Uiso 1 1 d R
H3F H 0.4494 0.8764 0.3104 0.030 Uiso 1 1 d R
O4 O 0.8016(2) 0.48604(19) 0.5632(2) 0.0267(6) Uani 1 1 d .
H4F H 0.8043 0.5369 0.6163 0.040 Uiso 1 1 d R
H4E H 0.8821 0.4968 0.5437 0.040 Uiso 1 1 d R

loop_
_atom_site_aniso_label
_atom_site_aniso_U_11
_atom_site_aniso_U_22
_atom_site_aniso_U_33
_atom_site_aniso_U_23
_atom_site_aniso_U_13
_atom_site_aniso_U_12
Mo1 0.00586(13) 0.00557(14) 0.00675(13) 0.00036(13) 0.00090(10) -0.00059(13)
Cu1 0.00729(19) 0.0082(2) 0.0103(2) -0.00011(17) -0.00027(16) -0.00179(17)
Cu2 0.0086(2) 0.0110(2) 0.0084(2) 0.00079(16) 0.00089(16) 0.00058(16)
N1 0.0164(14) 0.0148(16) 0.0095(14) -0.0008(13) 0.0021(11) -0.0003(13)
N2 0.0172(16) 0.0116(16) 0.0231(18) -0.0048(13) 0.0041(14) -0.0004(13)
N3 0.0117(15) 0.0145(17) 0.0174(16) 0.0032(13) -0.0012(13) -0.0021(13)
N4 0.0084(14) 0.0118(15) 0.0087(15) -0.0001(12) 0.0004(11) -0.0012(12)
N5 0.0099(16) 0.0111(15) 0.0202(17) 0.0038(13) 0.0008(13) 0.0022(13)
N6 0.0124(15) 0.0249(18) 0.0132(15) 0.0043(13) 0.0019(12) 0.0062(13)
N7 0.041(2) 0.041(2) 0.0124(17) -0.0017(17) -0.0069(15) 0.0235(18)
N8 0.0153(15) 0.0171(17) 0.0134(15) 0.0007(13) 0.0038(12) -0.0005(13)
N9 0.0105(15) 0.0131(15) 0.0113(16) 0.0028(13) 0.0061(12) -0.0006(12)
N10 0.0100(14) 0.0143(17) 0.0210(17) -0.0011(13) 0.0044(12) 0.0018(12)
N11 0.0160(16) 0.0143(16) 0.0112(16) 0.0007(13) -0.0028(12) 0.0029(14)
N12 0.0150(15) 0.0180(18) 0.0122(15) -0.0006(12) 0.0003(13) 0.0002(12)
N13 0.0154(16) 0.0215(18) 0.0136(16) -0.0019(13) 0.0095(13) 0.0001(13)
N14 0.0125(15) 0.0150(16) 0.0179(17) 0.0030(13) 0.0017(13) 0.0022(13)
N15 0.0178(16) 0.0152(18) 0.0167(17) -0.0028(13) 0.0031(13) -0.0034(14)
C1 0.0119(17) 0.028(2) 0.0085(18) -0.0057(16) 0.0003(14) -0.0041(16)
C2 0.0137(18) 0.0161(19) 0.0162(19) -0.0043(15) 0.0003(15) -0.0026(15)
C3 0.0138(17) 0.0150(19) 0.0151(18) -0.0011(15) 0.0086(14) 0.0033(15)
C4 0.0122(18) 0.018(2) 0.0120(18) -0.0008(15) 0.0068(15) -0.0026(15)
C5 0.0162(19) 0.0135(19) 0.0158(19) 0.0042(15) 0.0004(15) 0.0018(16)
C6 0.0137(18) 0.0096(17) 0.0137(18) 0.0025(14) 0.0040(14) 0.0018(14)
C7 0.025(2) 0.026(2) 0.034(2) -0.0066(19) 0.0016(19) 0.0133(18)
C8 0.051(3) 0.032(3) 0.047(3) 0.013(2) 0.020(2) 0.027(2)
C9 0.076(4) 0.050(3) 0.021(2) -0.003(2) -0.022(2) 0.041(3)
C10 0.028(2) 0.039(3) 0.019(2) -0.008(2) -0.0058(17) -0.002(2)
C11 0.055(3) 0.051(3) 0.043(3) -0.028(3) -0.015(2) 0.016(3)
C12 0.020(2) 0.016(2) 0.024(2) -0.0029(17) 0.0067(17) -0.0035(16)
C13 0.0162(19) 0.0091(17) 0.0108(18) 0.0006(14) 0.0016(15) 0.0015(15)
C14 0.0052(17) 0.0079(17) 0.0128(18) -0.0051(14) 0.0007(14) 0.0018(13)
C15 0.0049(16) 0.0122(19) 0.0094(17) -0.0013(14) 0.0042(13) -0.0006(14)
C16 0.0088(17) 0.0119(18) 0.0063(17) 0.0029(14) -0.0040(13) -0.0030(15)
C17 0.0096(16) 0.0090(19) 0.0131(17) 0.0013(14) 0.0059(14) -0.0015(14)
C18 0.0135(17) 0.005(2) 0.0123(17) -0.0008(13) -0.0052(14) -0.0020(14)
C19 0.0122(18) 0.0074(17) 0.0096(17) -0.0034(15) 0.0029(14) -0.0046(14)
C20 0.0081(17) 0.0123(19) 0.0103(18) -0.0029(14) 0.0012(14) 0.0005(15)
O1 0.0198(14) 0.0242(14) 0.0154(14) -0.0026(11) 0.0057(11) 0.0017(11)
O2 0.0382(17) 0.0119(15) 0.0437(19) 0.0010(13) 0.0168(15) -0.0009(13)
O3 0.0254(14) 0.0174(14) 0.0165(14) -0.0012(11) 0.0010(11) -0.0106(12)
O4 0.0172(14) 0.0314(16) 0.0314(16) -0.0070(13) 0.0014(12) 0.0010(12)

loop_
_atom_type_symbol
_atom_type_description
_atom_type_scat_dispersion_real
_atom_type_scat_dispersion_imag
_atom_type_scat_source
C C 0.0033 0.0016 'International Tables Vol C Tables 4.2.6.8 and 6.1.1.4'
H H 0.0000 0.0000 'International Tables Vol C Tables 4.2.6.8 and 6.1.1.4'
N N 0.0061 0.0033 'International Tables Vol C Tables 4.2.6.8 and 6.1.1.4'
O O 0.0106 0.0060 'International Tables Vol C Tables 4.2.6.8 and 6.1.1.4'
Cu Cu 0.3201 1.2651 'International Tables Vol C Tables 4.2.6.8 and 6.1.1.4'
Mo Mo -1.6832 0.6857 'International Tables Vol C Tables 4.2.6.8 and 6.1.1.4'

loop_
_geom_angle_atom_site_label_1
_geom_angle_atom_site_label_2
_geom_angle_atom_site_label_3
_geom_angle
_geom_angle_site_symmetry_3
C16 Mo1 C13 80.90(12) .
C16 Mo1 C17 106.58(12) .
C13 Mo1 C17 143.77(12) .
C16 Mo1 C19 79.05(12) .
C13 Mo1 C19 72.15(12) .
C17 Mo1 C19 143.67(12) .
C16 Mo1 C14 75.34(12) .
C13 Mo1 C14 75.36(12) .
C17 Mo1 C14 72.64(11) .
C19 Mo1 C14 141.19(12) .
C16 Mo1 C15 143.85(12) .
C13 Mo1 C15 73.87(12) .
C17 Mo1 C15 81.10(12) .
C19 Mo1 C15 115.90(12) .
C14 Mo1 C15 73.53(11) .
C16 Mo1 C20 72.15(12) .
C13 Mo1 C20 140.26(12) .
C17 Mo1 C20 73.51(12) .
C19 Mo1 C20 74.43(12) .
C14 Mo1 C20 122.94(12) .
C15 Mo1 C20 141.85(13) .
C16 Mo1 C18 144.40(12) .
C13 Mo1 C18 115.32(12) .
C17 Mo1 C18 79.47(11) .
C19 Mo1 C18 76.79(12) .
C14 Mo1 C18 137.72(12) .
C15 Mo1 C18 71.23(12) .
C20 Mo1 C18 76.42(12) .
N5 Cu1 N4 174.25(11) .
N5 Cu1 N2 97.73(12) .
N4 Cu1 N2 84.64(11) .
N5 Cu1 N3 89.76(11) .
N4 Cu1 N3 84.56(11) .
N2 Cu1 N3 122.91(12) .
N5 Cu1 N1 98.87(12) .
N4 Cu1 N1 84.50(11) .
N2 Cu1 N1 118.43(11) .
N3 Cu1 N1 116.00(12) .
N6 Cu2 N8 175.65(13) .
N6 Cu2 N7 90.53(13) .
N8 Cu2 N7 87.87(13) .
N6 Cu2 N9 86.27(11) .
N8 Cu2 N9 92.62(11) .
N7 Cu2 N9 143.66(14) .
N6 Cu2 N11 93.96(12) 2_546
N8 Cu2 N11 90.39(11) 2_546
N7 Cu2 N11 108.63(14) 2_546
N9 Cu2 N11 107.70(11) 2_546
C1 N1 Cu1 106.15(19) .
C1 N1 H1A 110.5 .
Cu1 N1 H1A 110.5 .
C1 N1 H1B 110.5 .
Cu1 N1 H1B 110.5 .
H1A N1 H1B 108.7 .
C3 N2 Cu1 106.4(2) .
C3 N2 H2A 110.4 .
Cu1 N2 H2A 110.4 .
C3 N2 H2B 110.4 .
Cu1 N2 H2B 110.4 .
H2A N2 H2B 108.6 .
C5 N3 Cu1 106.6(2) .
C5 N3 H3A 110.4 .
Cu1 N3 H3A 110.4 .
C5 N3 H3B 110.4 .
Cu1 N3 H3B 110.4 .
H3A N3 H3B 108.6 .
C4 N4 C6 111.7(3) .
C4 N4 C2 110.4(3) .
C6 N4 C2 110.6(3) .
C4 N4 Cu1 108.1(2) .
C6 N4 Cu1 107.43(19) .
C2 N4 Cu1 108.53(19) .
C13 N5 Cu1 154.0(3) .
C7 N6 Cu2 118.7(2) .
C7 N6 H6A 107.7 .
Cu2 N6 H6A 107.7 .
C7 N6 H6B 107.7 .
Cu2 N6 H6B 107.7 .
H6A N6 H6B 107.1 .
C10 N7 C9 115.1(3) .
C10 N7 Cu2 113.0(3) .
C9 N7 Cu2 116.9(3) .
C10 N7 H7 103.1 .
C9 N7 H7 103.1 .
Cu2 N7 H7 103.1 .
C12 N8 Cu2 113.2(2) .
C12 N8 H8A 108.9 .
Cu2 N8 H8A 108.9 .
C12 N8 H8B 108.9 .
Cu2 N8 H8B 108.9 .
H8A N8 H8B 107.8 .
C14 N9 Cu2 153.2(3) .
C16 N11 Cu2 134.2(3) 2_556
N1 C1 C2 108.3(3) .
N1 C1 H1C 110.0 .
C2 C1 H1C 110.0 .
N1 C1 H1D 110.0 .
C2 C1 H1D 110.0 .
H1C C1 H1D 108.4 .
N4 C2 C1 109.6(3) .
N4 C2 H2C 109.8 .
C1 C2 H2C 109.8 .
N4 C2 H2D 109.8 .
C1 C2 H2D 109.8 .
H2C C2 H2D 108.2 .
N2 C3 C4 108.4(3) .
N2 C3 H3C 110.0 .
C4 C3 H3C 110.0 .
N2 C3 H3D 110.0 .
C4 C3 H3D 110.0 .
H3C C3 H3D 108.4 .
N4 C4 C3 109.8(3) .
N4 C4 H4A 109.7 .
C3 C4 H4A 109.7 .
N4 C4 H4B 109.7 .
C3 C4 H4B 109.7 .
H4A C4 H4B 108.2 .
N3 C5 C6 107.9(3) .
N3 C5 H5A 110.1 .
C6 C5 H5A 110.1 .
N3 C5 H5B 110.1 .
C6 C5 H5B 110.1 .
H5A C5 H5B 108.4 .
N4 C6 C5 109.8(3) .
N4 C6 H6C 109.7 .
C5 C6 H6C 109.7 .
N4 C6 H6D 109.7 .
C5 C6 H6D 109.7 .
H6C C6 H6D 108.2 .
C8 C7 N6 114.2(3) .
C8 C7 H7A 108.7 .
N6 C7 H7A 108.7 .
C8 C7 H7B 108.7 .
N6 C7 H7B 108.7 .
H7A C7 H7B 107.6 .
C9 C8 C7 119.4(4) .
C9 C8 H8C 107.5 .
C7 C8 H8C 107.5 .
C9 C8 H8D 107.5 .
C7 C8 H8D 107.5 .
H8C C8 H8D 107.0 .
C8 C9 N7 118.1(4) .
C8 C9 H9A 107.8 .
N7 C9 H9A 107.8 .
C8 C9 H9B 107.8 .
N7 C9 H9B 107.8 .
H9A C9 H9B 107.1 .
N7 C10 C11 116.6(3) .
N7 C10 H10A 108.2 .
C11 C10 H10A 108.2 .
N7 C10 H10B 108.2 .
C11 C10 H10B 108.2 .
H10A C10 H10B 107.3 .
C10 C11 C12 120.0(4) .
C10 C11 H11A 107.3 .
C12 C11 H11A 107.3 .
C10 C11 H11B 107.3 .
C12 C11 H11B 107.3 .
H11A C11 H11B 106.9 .
N8 C12 C11 111.9(3) .
N8 C12 H12A 109.2 .
C11 C12 H12A 109.2 .
N8 C12 H12B 109.2 .
C11 C12 H12B 109.2 .
H12A C12 H12B 107.9 .
N5 C13 Mo1 174.8(3) .
N9 C14 Mo1 174.0(3) .
N10 C15 Mo1 175.9(3) .
N11 C16 Mo1 175.5(3) .
N12 C17 Mo1 178.6(3) .
N13 C18 Mo1 176.7(3) .
N14 C19 Mo1 174.6(3) .
N15 C20 Mo1 176.1(3) .
H1E O1 H1F 107.0 .
H2E O2 H2F 114.7 .
H3E O3 H3F 104.6 .
H4F O4 H4E 91.3 .

loop_
_geom_bond_atom_site_label_1
_geom_bond_atom_site_label_2
_geom_bond_distance
_geom_bond_site_symmetry_2
Mo1 C16 2.148(4) .
Mo1 C13 2.160(4) .
Mo1 C17 2.162(3) .
Mo1 C19 2.165(4) .
Mo1 C14 2.165(3) .
Mo1 C15 2.166(3) .
Mo1 C20 2.168(4) .
Mo1 C18 2.180(3) .
Cu1 N5 1.966(3) .
Cu1 N4 2.051(3) .
Cu1 N2 2.062(3) .
Cu1 N3 2.086(3) .
Cu1 N1 2.092(3) .
Cu2 N6 1.981(3) .
Cu2 N8 1.990(3) .
Cu2 N7 2.037(3) .
Cu2 N9 2.073(3) .
Cu2 N11 2.199(3) 2_546
N1 C1 1.482(4) .
N1 H1A 0.9000 .
N1 H1B 0.9000 .
N2 C3 1.473(4) .
N2 H2A 0.9000 .
N2 H2B 0.9000 .
N3 C5 1.474(4) .
N3 H3A 0.9000 .
N3 H3B 0.9000 .
N4 C4 1.485(4) .
N4 C6 1.490(4) .
N4 C2 1.497(4) .
N5 C13 1.152(4) .
N6 C7 1.475(5) .
N6 H6A 0.9000 .
N6 H6B 0.9000 .
N7 C10 1.444(5) .
N7 C9 1.456(5) .
N7 H7 0.9100 .
N8 C12 1.486(4) .
N8 H8A 0.9000 .
N8 H8B 0.9000 .
N9 C14 1.141(4) .
N10 C15 1.154(4) .
N11 C16 1.150(4) .
N11 Cu2 2.199(3) 2_556
N12 C17 1.150(4) .
N13 C18 1.145(4) .
N14 C19 1.153(4) .
N15 C20 1.145(4) .
C1 C2 1.515(5) .
C1 H1C 0.9700 .
C1 H1D 0.9700 .
C2 H2C 0.9700 .
C2 H2D 0.9700 .
C3 C4 1.507(5) .
C3 H3C 0.9700 .
C3 H3D 0.9700 .
C4 H4A 0.9700 .
C4 H4B 0.9700 .
C5 C6 1.509(4) .
C5 H5A 0.9700 .
C5 H5B 0.9700 .
C6 H6C 0.9700 .
C6 H6D 0.9700 .
C7 C8 1.470(5) .
C7 H7A 0.9700 .
C7 H7B 0.9700 .
C8 C9 1.447(5) .
C8 H8C 0.9700 .
C8 H8D 0.9700 .
C9 H9A 0.9700 .
C9 H9B 0.9700 .
C10 C11 1.464(6) .
C10 H10A 0.9700 .
C10 H10B 0.9700 .
C11 C12 1.490(6) .
C11 H11A 0.9700 .
C11 H11B 0.9700 .
C12 H12A 0.9700 .
C12 H12B 0.9700 .
O1 H1E 0.8844 .
O1 H1F 0.8556 .
O2 H2E 0.9334 .
O2 H2F 0.9679 .
O3 H3E 0.8950 .
O3 H3F 0.8784 .
O4 H4F 0.9198 .
O4 H4E 0.8739 .
